data_4112523
loop_
_publ_author_name
'Irina S. Toulokhonova'
'Ilia A. Guzei'
'Robert West'

_publ_section_title
;
 Synthesis of a Silene from 1,1-Dilithiosilole and 2-Adamantanone
;
_journal_name_full 'Journal of the American Chemical Society'
_journal_page_first 5336
_journal_page_last 5337
_journal_paper_doi 10.1021/ja0318176
_journal_volume 126
_journal_year 2004
_chemical_formula_sum 'C48 H48 O Si'
_chemical_formula_weight 668.95
_chemical_name_systematic
; 
 ? 
;
_space_group_IT_number 2
_symmetry_cell_setting triclinic
_symmetry_space_group_name_Hall '-P 1'
_symmetry_space_group_name_H-M 'P -1'
_atom_sites_solution_hydrogens geom
_atom_sites_solution_primary direct
_atom_sites_solution_secondary difmap
_audit_creation_method SHELXL-97
_cell_angle_alpha 97.471(2)
_cell_angle_beta 104.111(2)
_cell_angle_gamma 115.452(2)
_cell_formula_units_Z 4
_cell_length_a 14.2755(17)
_cell_length_b 15.4092(18)
_cell_length_c 19.496(2)
_cell_measurement_temperature 173(2)
_cell_volume 3618.0(7)
_computing_cell_refinement 'Bruker SMART'
_computing_data_collection 'Bruker SMART'
_computing_data_reduction 'Bruker SAINT'
_computing_molecular_graphics 'Bruker SHELXTL'
_computing_publication_material 'Bruker SHELXTL'
_computing_structure_refinement 'SHELXL-97 (Sheldrick, 1997)'
_computing_structure_solution 'SHELXS-97 (Sheldrick, 1990)'
_diffrn_ambient_temperature 173(2)
_diffrn_measured_fraction_theta_full 0.966
_diffrn_measured_fraction_theta_max 0.966
_diffrn_measurement_device_type 'CCD area detector'
_diffrn_measurement_method 'phi and omega scans'
_diffrn_radiation_monochromator graphite
_diffrn_radiation_source 'fine-focus sealed tube'
_diffrn_radiation_type MoK\a
_diffrn_radiation_wavelength 0.71073
_diffrn_reflns_av_R_equivalents 0.0598
_diffrn_reflns_av_sigmaI/netI 0.1379
_diffrn_reflns_limit_h_max 16
_diffrn_reflns_limit_h_min -16
_diffrn_reflns_limit_k_max 17
_diffrn_reflns_limit_k_min -17
_diffrn_reflns_limit_l_max 22
_diffrn_reflns_limit_l_min -17
_diffrn_reflns_number 18719
_diffrn_reflns_theta_full 24.00
_diffrn_reflns_theta_max 24.00
_diffrn_reflns_theta_min 1.12
_exptl_absorpt_coefficient_mu 0.102
_exptl_absorpt_correction_T_max 0.9929
_exptl_absorpt_correction_T_min 0.9779
_exptl_absorpt_correction_type none
_exptl_crystal_density_diffrn 1.228
_exptl_crystal_density_meas 0
_exptl_crystal_F_000 1432
_exptl_crystal_size_max 0.22
_exptl_crystal_size_mid 0.10
_exptl_crystal_size_min 0.07
_refine_diff_density_max 0.399
_refine_diff_density_min -0.276
_refine_diff_density_rms 0.071
_refine_ls_extinction_method none
_refine_ls_goodness_of_fit_ref 1.019
_refine_ls_hydrogen_treatment mixed
_refine_ls_matrix_type full
_refine_ls_number_parameters 901
_refine_ls_number_reflns 10989
_refine_ls_number_restraints 0
_refine_ls_restrained_S_all 1.019
_refine_ls_R_factor_all 0.1539
_refine_ls_R_factor_gt 0.0849
_refine_ls_shift/su_max 0.000
_refine_ls_shift/su_mean 0.000
_refine_ls_structure_factor_coef Fsqd
_refine_ls_weighting_details 'calc w=1/[\s^2^(Fo^2^)+(0.1001P)^2^+1.3317P] where P=(Fo^2^+2Fc^2^)/3'
_refine_ls_weighting_scheme calc
_refine_ls_wR_factor_gt 0.2005
_refine_ls_wR_factor_ref 0.2221
_reflns_number_gt 6089
_reflns_number_total 10989
_reflns_threshold_expression >2sigma(I)
_cod_data_source_file ja0318176si20040503_121356_3.cif
_cod_data_source_block product10
_cod_database_code 4112523

loop_
_symmetry_equiv_pos_as_xyz
'x, y, z'
'-x, -y, -z'

loop_
_atom_site_label
_atom_site_type_symbol
_atom_site_fract_x
_atom_site_fract_y
_atom_site_fract_z
_atom_site_U_iso_or_equiv
_atom_site_adp_type
_atom_site_occupancy
_atom_site_symmetry_multiplicity
_atom_site_calc_flag
_atom_site_refinement_flags
Si1 Si 0.11226(12) 0.35059(10) 0.32125(8) 0.0238(4) Uani 1 1 d .
Si2 Si 0.56196(12) 0.80978(10) 0.16273(8) 0.0270(4) Uani 1 1 d .
O1 O 0.1338(3) 0.4661(2) 0.34494(18) 0.0259(8) Uani 1 1 d .
O2 O 0.6804(3) 0.8306(2) 0.15316(18) 0.0271(9) Uani 1 1 d .
C1 C 0.2044(4) 0.3254(3) 0.2773(3) 0.0223(12) Uani 1 1 d .
C2 C 0.1459(4) 0.2800(4) 0.2053(3) 0.0225(12) Uani 1 1 d .
C3 C 0.0306(4) 0.2663(3) 0.1780(3) 0.0228(12) Uani 1 1 d .
C4 C -0.0009(4) 0.2973(3) 0.2329(3) 0.0234(12) Uani 1 1 d .
C5 C 0.3159(4) 0.3403(4) 0.3156(3) 0.0255(12) Uani 1 1 d .
C6 C 0.3909(4) 0.4266(4) 0.3712(3) 0.0319(14) Uani 1 1 d .
H6 H 0.3697 0.4752 0.3845 0.038 Uiso 1 1 calc R
C7 C 0.4955(5) 0.4436(4) 0.4078(3) 0.0376(15) Uani 1 1 d .
H7 H 0.5458 0.5038 0.4451 0.045 Uiso 1 1 calc R
C8 C 0.5268(5) 0.3727(5) 0.3899(3) 0.0403(15) Uani 1 1 d .
H8 H 0.5989 0.3844 0.4147 0.048 Uiso 1 1 calc R
C9 C 0.4534(5) 0.2851(4) 0.3361(3) 0.0342(14) Uani 1 1 d .
H9 H 0.4744 0.2359 0.3240 0.041 Uiso 1 1 calc R
C10 C 0.3491(4) 0.2695(4) 0.2999(3) 0.0332(14) Uani 1 1 d .
H10 H 0.2985 0.2087 0.2633 0.040 Uiso 1 1 calc R
C11 C 0.1902(4) 0.2493(4) 0.1501(3) 0.0252(12) Uani 1 1 d .
C12 C 0.1369(4) 0.1532(4) 0.1050(3) 0.0311(14) Uani 1 1 d .
H12 H 0.0717 0.1046 0.1101 0.037 Uiso 1 1 calc R
C13 C 0.1771(5) 0.1267(5) 0.0523(3) 0.0439(17) Uani 1 1 d .
H13 H 0.1405 0.0603 0.0220 0.053 Uiso 1 1 calc R
C14 C 0.2711(5) 0.1983(5) 0.0448(3) 0.0478(17) Uani 1 1 d .
H14 H 0.2986 0.1812 0.0085 0.057 Uiso 1 1 calc R
C15 C 0.3253(5) 0.2939(5) 0.0893(3) 0.0388(15) Uani 1 1 d .
H15 H 0.3904 0.3426 0.0841 0.047 Uiso 1 1 calc R
C16 C 0.2848(4) 0.3189(4) 0.1416(3) 0.0333(14) Uani 1 1 d .
H16 H 0.3225 0.3851 0.1723 0.040 Uiso 1 1 calc R
C17 C -0.0313(4) 0.2367(4) 0.0986(3) 0.0245(12) Uani 1 1 d .
C18 C 0.0124(4) 0.2896(4) 0.0524(3) 0.0308(14) Uani 1 1 d .
H18 H 0.0837 0.3462 0.0719 0.037 Uiso 1 1 calc R
C19 C -0.0456(5) 0.2619(5) -0.0221(3) 0.0435(16) Uani 1 1 d .
H19 H -0.0138 0.2993 -0.0531 0.052 Uiso 1 1 calc R
C20 C -0.1493(5) 0.1804(5) -0.0513(3) 0.0461(17) Uani 1 1 d .
H20 H -0.1894 0.1615 -0.1022 0.055 Uiso 1 1 calc R
C21 C -0.1937(5) 0.1271(5) -0.0060(3) 0.0438(17) Uani 1 1 d .
H21 H -0.2651 0.0707 -0.0257 0.053 Uiso 1 1 calc R
C22 C -0.1358(4) 0.1546(4) 0.0684(3) 0.0301(13) Uani 1 1 d .
H22 H -0.1680 0.1169 0.0991 0.036 Uiso 1 1 calc R
C23 C -0.0881(4) 0.3237(4) 0.2347(3) 0.0247(12) Uani 1 1 d .
C24 C -0.1981(4) 0.2534(4) 0.2160(3) 0.0312(14) Uani 1 1 d .
H24 H -0.2226 0.1874 0.1888 0.037 Uiso 1 1 calc R
C25 C -0.2728(4) 0.2759(4) 0.2356(3) 0.0314(14) Uani 1 1 d .
H25 H -0.3479 0.2266 0.2215 0.038 Uiso 1 1 calc R
C26 C -0.2372(4) 0.3715(4) 0.2762(3) 0.0312(14) Uani 1 1 d .
H26 H -0.2869 0.3875 0.2924 0.037 Uiso 1 1 calc R
C27 C -0.1287(4) 0.4441(4) 0.2933(3) 0.0297(13) Uani 1 1 d .
H27 H -0.1063 0.5101 0.3194 0.036 Uiso 1 1 calc R
C28 C -0.0519(4) 0.4239(4) 0.2736(3) 0.0251(12) Uani 1 1 d .
C29 C 0.0706(4) 0.5020(4) 0.2965(3) 0.0258(13) Uani 1 1 d .
C30 C 0.1001(4) 0.6059(4) 0.3414(3) 0.0309(14) Uani 1 1 d .
H30 H 0.0724 0.5989 0.3839 0.037 Uiso 1 1 calc R
C31 C 0.2246(4) 0.6723(4) 0.3696(3) 0.0381(15) Uani 1 1 d .
H31A H 0.2596 0.6415 0.4010 0.046 Uiso 1 1 calc R
H31B H 0.2433 0.7380 0.3999 0.046 Uiso 1 1 calc R
C32 C 0.2694(5) 0.6870(4) 0.3062(3) 0.0371(15) Uani 1 1 d .
H32 H 0.3512 0.7301 0.3259 0.045 Uiso 1 1 calc R
C33 C 0.2401(4) 0.5843(4) 0.2605(3) 0.0322(14) Uani 1 1 d .
H33A H 0.2743 0.5526 0.2915 0.039 Uiso 1 1 calc R
H33B H 0.2695 0.5923 0.2193 0.039 Uiso 1 1 calc R
C34 C 0.1142(4) 0.5174(4) 0.2301(3) 0.0277(13) Uani 1 1 d .
H34 H 0.0957 0.4513 0.1993 0.033 Uiso 1 1 calc R
C35 C 0.0604(5) 0.5671(4) 0.1837(3) 0.0329(14) Uani 1 1 d .
H35A H 0.0835 0.5722 0.1398 0.039 Uiso 1 1 calc R
H35B H -0.0207 0.5256 0.1669 0.039 Uiso 1 1 calc R
C36 C 0.0935(5) 0.6710(4) 0.2283(3) 0.0355(14) Uani 1 1 d .
H36 H 0.0593 0.7032 0.1971 0.043 Uiso 1 1 calc R
C37 C 0.2172(5) 0.7358(4) 0.2578(3) 0.0412(16) Uani 1 1 d .
H37A H 0.2363 0.8024 0.2868 0.049 Uiso 1 1 calc R
H37B H 0.2461 0.7447 0.2165 0.049 Uiso 1 1 calc R
C38 C 0.0503(4) 0.6581(4) 0.2936(3) 0.0312(14) Uani 1 1 d .
H38A H 0.0702 0.7243 0.3238 0.037 Uiso 1 1 calc R
H38B H -0.0310 0.6178 0.2750 0.037 Uiso 1 1 calc R
C39 C 0.0788(4) 0.2807(4) 0.3906(3) 0.0284(13) Uani 1 1 d .
H39 H 0.0480 0.2094 0.3637 0.034 Uiso 1 1 calc R
C40 C 0.1705(5) 0.2979(5) 0.4580(4) 0.0524(19) Uani 1 1 d .
H40 H 0.2324 0.2967 0.4432 0.063 Uiso 1 1 calc R
C41 C 0.2110(7) 0.3961(6) 0.5098(4) 0.103(4) Uani 1 1 d .
H41A H 0.2377 0.4498 0.4853 0.123 Uiso 1 1 calc R
H41B H 0.2732 0.4084 0.5528 0.123 Uiso 1 1 calc R
C42 C 0.1200(10) 0.3977(5) 0.5348(5) 0.107(4) Uani 1 1 d .
H42 H 0.1486 0.4641 0.5695 0.128 Uiso 1 1 calc R
C43 C 0.0797(7) 0.3171(5) 0.5736(4) 0.066(2) Uani 1 1 d .
H43A H 0.1410 0.3278 0.6167 0.079 Uiso 1 1 calc R
H43B H 0.0210 0.3195 0.5911 0.079 Uiso 1 1 calc R
C44 C 0.0359(5) 0.2181(4) 0.5210(3) 0.0331(14) Uani 1 1 d .
H44 H 0.0074 0.1637 0.5455 0.040 Uiso 1 1 calc R
C45 C -0.0557(5) 0.2025(6) 0.4539(4) 0.069(2) Uani 1 1 d .
H45A H -0.0845 0.1364 0.4197 0.083 Uiso 1 1 calc R
H45B H -0.1167 0.2037 0.4688 0.083 Uiso 1 1 calc R
C46 C -0.0139(5) 0.2831(6) 0.4155(4) 0.061(2) Uani 1 1 d .
H46 H -0.0756 0.2721 0.3718 0.074 Uiso 1 1 calc R
C47 C 0.0282(10) 0.3828(7) 0.4678(6) 0.112(4) Uani 1 1 d .
H47A H -0.0322 0.3853 0.4827 0.134 Uiso 1 1 calc R
H47B H 0.0563 0.4365 0.4435 0.134 Uiso 1 1 calc R
C48 C 0.1274(6) 0.2155(6) 0.4966(4) 0.067(2) Uani 1 1 d .
H48A H 0.0996 0.1495 0.4625 0.080 Uiso 1 1 calc R
H48B H 0.1881 0.2252 0.5397 0.080 Uiso 1 1 calc R
C49 C 0.5483(4) 0.9179(4) 0.2078(3) 0.0264(13) Uani 1 1 d .
C50 C 0.5571(4) 0.9161(4) 0.2782(3) 0.0258(13) Uani 1 1 d .
C51 C 0.5782(4) 0.8345(4) 0.3028(3) 0.0261(13) Uani 1 1 d .
C52 C 0.5733(4) 0.7673(4) 0.2477(3) 0.0249(13) Uani 1 1 d .
C53 C 0.5206(4) 0.9852(4) 0.1705(3) 0.0259(13) Uani 1 1 d .
C54 C 0.5638(4) 1.0160(4) 0.1161(3) 0.0302(13) Uani 1 1 d .
H54 H 0.6110 0.9930 0.1034 0.036 Uiso 1 1 calc R
C55 C 0.5400(5) 1.0793(4) 0.0799(3) 0.0354(15) Uani 1 1 d .
H55 H 0.5725 1.1008 0.0439 0.042 Uiso 1 1 calc R
C56 C 0.4695(5) 1.1110(4) 0.0958(3) 0.0384(15) Uani 1 1 d .
H56 H 0.4532 1.1546 0.0710 0.046 Uiso 1 1 calc R
C57 C 0.4225(5) 1.0793(4) 0.1478(3) 0.0370(15) Uani 1 1 d .
H57 H 0.3729 1.1005 0.1584 0.044 Uiso 1 1 calc R
C58 C 0.4471(4) 1.0169(4) 0.1849(3) 0.0331(14) Uani 1 1 d .
H58 H 0.4138 0.9953 0.2204 0.040 Uiso 1 1 calc R
C59 C 0.5601(4) 0.9951(4) 0.3332(3) 0.0244(12) Uani 1 1 d .
C60 C 0.6362(4) 1.0943(4) 0.3447(3) 0.0299(13) Uani 1 1 d .
H60 H 0.6852 1.1108 0.3173 0.036 Uiso 1 1 calc R
C61 C 0.6415(5) 1.1695(4) 0.3956(3) 0.0390(15) Uani 1 1 d .
H61 H 0.6948 1.2369 0.4038 0.047 Uiso 1 1 calc R
C62 C 0.5689(5) 1.1458(5) 0.4341(3) 0.0406(16) Uani 1 1 d .
H62 H 0.5709 1.1970 0.4682 0.049 Uiso 1 1 calc R
C63 C 0.4945(5) 1.0489(5) 0.4231(3) 0.0431(16) Uani 1 1 d .
H63 H 0.4448 1.0330 0.4500 0.052 Uiso 1 1 calc R
C64 C 0.4897(4) 0.9728(4) 0.3735(3) 0.0333(14) Uani 1 1 d .
H64 H 0.4381 0.9054 0.3672 0.040 Uiso 1 1 calc R
C65 C 0.6153(4) 0.8405(4) 0.3826(3) 0.0271(13) Uani 1 1 d .
C66 C 0.7039(4) 0.9292(4) 0.4308(3) 0.0331(14) Uani 1 1 d .
H66 H 0.7398 0.9840 0.4124 0.040 Uiso 1 1 calc R
C67 C 0.7397(5) 0.9378(5) 0.5053(3) 0.0417(16) Uani 1 1 d .
H67 H 0.8006 0.9980 0.5377 0.050 Uiso 1 1 calc R
C68 C 0.6869(6) 0.8587(6) 0.5323(3) 0.0486(18) Uani 1 1 d .
H68 H 0.7106 0.8651 0.5835 0.058 Uiso 1 1 calc R
C69 C 0.6005(6) 0.7713(5) 0.4857(3) 0.0458(17) Uani 1 1 d .
H69 H 0.5647 0.7167 0.5045 0.055 Uiso 1 1 calc R
C70 C 0.5655(5) 0.7625(4) 0.4110(3) 0.0346(14) Uani 1 1 d .
H70 H 0.5058 0.7014 0.3789 0.042 Uiso 1 1 calc R
C71 C 0.6206(4) 0.6985(4) 0.2515(3) 0.0274(13) Uani 1 1 d .
C72 C 0.5707(5) 0.6085(4) 0.2688(3) 0.0363(15) Uani 1 1 d .
H72 H 0.5133 0.5964 0.2888 0.044 Uiso 1 1 calc R
C73 C 0.6023(5) 0.5361(4) 0.2577(3) 0.0384(15) Uani 1 1 d .
H73 H 0.5698 0.4764 0.2721 0.046 Uiso 1 1 calc R
C74 C 0.6818(5) 0.5522(4) 0.2254(3) 0.0360(15) Uani 1 1 d .
H74 H 0.7014 0.5017 0.2147 0.043 Uiso 1 1 calc R
C75 C 0.7336(5) 0.6420(4) 0.2084(3) 0.0332(14) Uani 1 1 d .
H75 H 0.7891 0.6518 0.1868 0.040 Uiso 1 1 calc R
C76 C 0.7068(4) 0.7180(4) 0.2219(3) 0.0280(13) Uani 1 1 d .
C77 C 0.7649(4) 0.8189(4) 0.2048(3) 0.0263(13) Uani 1 1 d .
C78 C 0.8239(4) 0.9073(4) 0.2743(3) 0.0285(13) Uani 1 1 d .
H78 H 0.7716 0.9023 0.3016 0.034 Uiso 1 1 calc R
C79 C 0.8630(4) 1.0064(4) 0.2528(3) 0.0312(14) Uani 1 1 d .
H79A H 0.7991 1.0086 0.2206 0.037 Uiso 1 1 calc R
H79B H 0.8984 1.0629 0.2975 0.037 Uiso 1 1 calc R
C80 C 0.9450(4) 1.0159(4) 0.2127(3) 0.0336(14) Uani 1 1 d .
H80 H 0.9688 1.0795 0.1976 0.040 Uiso 1 1 calc R
C81 C 1.0454(5) 1.0165(4) 0.2640(4) 0.0460(16) Uani 1 1 d .
H81A H 1.0999 1.0244 0.2388 0.055 Uiso 1 1 calc R
H81B H 1.0806 1.0732 0.3084 0.055 Uiso 1 1 calc R
C82 C 1.0090(4) 0.9190(4) 0.2857(3) 0.0382(15) Uani 1 1 d .
H82 H 1.0743 0.9187 0.3190 0.046 Uiso 1 1 calc R
C83 C 0.9537(5) 0.8309(4) 0.2170(3) 0.0388(15) Uani 1 1 d .
H83A H 0.9320 0.7677 0.2316 0.047 Uiso 1 1 calc R
H83B H 1.0062 0.8371 0.1905 0.047 Uiso 1 1 calc R
C84 C 0.8506(4) 0.8289(4) 0.1660(3) 0.0310(13) Uani 1 1 d .
H84 H 0.8158 0.7719 0.1210 0.037 Uiso 1 1 calc R
C85 C 0.8891(5) 0.9271(4) 0.1442(3) 0.0331(14) Uani 1 1 d .
H85A H 0.8251 0.9280 0.1109 0.040 Uiso 1 1 calc R
H85B H 0.9415 0.9327 0.1177 0.040 Uiso 1 1 calc R
C86 C 0.9243(4) 0.9055(4) 0.3244(3) 0.0359(15) Uani 1 1 d .
H86A H 0.9585 0.9597 0.3704 0.043 Uiso 1 1 calc R
H86B H 0.9003 0.8412 0.3374 0.043 Uiso 1 1 calc R
C87 C 0.4627(4) 0.7407(4) 0.0674(3) 0.0304(13) Uani 1 1 d .
H87 H 0.4918 0.7861 0.0367 0.036 Uiso 1 1 calc R
C88 C 0.4622(5) 0.6436(6) 0.0341(4) 0.069(2) Uani 1 1 d .
H88 H 0.5392 0.6558 0.0422 0.083 Uiso 1 1 calc R
C89 C 0.3967(6) 0.6064(6) -0.0476(4) 0.077(3) Uani 1 1 d .
H89A H 0.4308 0.6580 -0.0722 0.093 Uiso 1 1 calc R
H89B H 0.3988 0.5457 -0.0692 0.093 Uiso 1 1 calc R
C90 C 0.2779(5) 0.5826(4) -0.0610(3) 0.0408(16) Uani 1 1 d .
H90 H 0.2359 0.5570 -0.1148 0.049 Uiso 1 1 calc R
C91 C 0.2262(6) 0.5080(5) -0.0229(4) 0.076(3) Uani 1 1 d .
H91A H 0.2269 0.4456 -0.0421 0.092 Uiso 1 1 calc R
H91B H 0.1486 0.4926 -0.0326 0.092 Uiso 1 1 calc R
C92 C 0.2890(7) 0.5479(6) 0.0612(4) 0.081(3) Uani 1 1 d .
H92 H 0.2523 0.4988 0.0874 0.098 Uiso 1 1 calc R
C93 C 0.2948(6) 0.6467(6) 0.0890(4) 0.070(2) Uani 1 1 d .
H93A H 0.2193 0.6361 0.0825 0.084 Uiso 1 1 calc R
H93B H 0.3371 0.6730 0.1422 0.084 Uiso 1 1 calc R
C94 C 0.3463(5) 0.7210(5) 0.0515(3) 0.0448(16) Uani 1 1 d .
H94 H 0.3458 0.7840 0.0710 0.054 Uiso 1 1 calc R
C95 C 0.2804(5) 0.6797(5) -0.0304(3) 0.0562(19) Uani 1 1 d .
H95A H 0.2043 0.6679 -0.0383 0.067 Uiso 1 1 calc R
H95B H 0.3142 0.7290 -0.0567 0.067 Uiso 1 1 calc R
C96 C 0.4049(8) 0.5651(6) 0.0720(5) 0.104(4) Uani 1 1 d .
H96A H 0.4024 0.5016 0.0513 0.125 Uiso 1 1 calc R
H96B H 0.4474 0.5879 0.1251 0.125 Uiso 1 1 calc R

loop_
_atom_site_aniso_label
_atom_site_aniso_U_11
_atom_site_aniso_U_22
_atom_site_aniso_U_33
_atom_site_aniso_U_23
_atom_site_aniso_U_13
_atom_site_aniso_U_12
Si1 0.0258(8) 0.0265(8) 0.0211(8) 0.0066(7) 0.0088(7) 0.0137(7)
Si2 0.0335(9) 0.0221(8) 0.0222(9) 0.0064(7) 0.0032(7) 0.0138(7)
O1 0.031(2) 0.0258(19) 0.022(2) 0.0076(16) 0.0064(16) 0.0158(16)
O2 0.035(2) 0.027(2) 0.021(2) 0.0098(16) 0.0047(16) 0.0180(17)
C1 0.027(3) 0.021(3) 0.024(3) 0.012(2) 0.013(2) 0.012(2)
C2 0.025(3) 0.023(3) 0.025(3) 0.009(2) 0.013(2) 0.013(2)
C3 0.029(3) 0.020(3) 0.024(3) 0.004(2) 0.011(2) 0.015(2)
C4 0.026(3) 0.018(3) 0.024(3) 0.006(2) 0.008(2) 0.009(2)
C5 0.025(3) 0.032(3) 0.026(3) 0.013(3) 0.015(2) 0.014(3)
C6 0.034(3) 0.033(3) 0.029(3) 0.005(3) 0.010(3) 0.017(3)
C7 0.030(3) 0.042(4) 0.033(4) 0.008(3) 0.009(3) 0.012(3)
C8 0.026(3) 0.063(4) 0.037(4) 0.023(3) 0.010(3) 0.023(3)
C9 0.041(4) 0.040(4) 0.032(3) 0.016(3) 0.015(3) 0.026(3)
C10 0.032(3) 0.032(3) 0.035(3) 0.010(3) 0.007(3) 0.017(3)
C11 0.029(3) 0.030(3) 0.024(3) 0.009(3) 0.009(2) 0.020(3)
C12 0.031(3) 0.032(3) 0.028(3) 0.005(3) 0.007(3) 0.015(3)
C13 0.051(4) 0.053(4) 0.034(4) 0.001(3) 0.011(3) 0.036(4)
C14 0.046(4) 0.079(5) 0.034(4) 0.008(4) 0.013(3) 0.045(4)
C15 0.032(3) 0.056(4) 0.038(4) 0.019(3) 0.017(3) 0.025(3)
C16 0.029(3) 0.044(4) 0.032(3) 0.011(3) 0.011(3) 0.021(3)
C17 0.024(3) 0.025(3) 0.025(3) 0.002(2) 0.008(2) 0.014(2)
C18 0.027(3) 0.038(3) 0.027(3) 0.011(3) 0.007(3) 0.016(3)
C19 0.048(4) 0.059(4) 0.029(4) 0.015(3) 0.015(3) 0.029(4)
C20 0.047(4) 0.067(5) 0.021(3) 0.005(3) -0.001(3) 0.033(4)
C21 0.029(3) 0.045(4) 0.037(4) -0.008(3) -0.005(3) 0.014(3)
C22 0.032(3) 0.027(3) 0.028(3) 0.004(3) 0.007(3) 0.014(3)
C23 0.027(3) 0.032(3) 0.018(3) 0.009(2) 0.007(2) 0.016(3)
C24 0.032(3) 0.036(3) 0.024(3) 0.002(3) 0.010(3) 0.016(3)
C25 0.020(3) 0.035(3) 0.035(3) 0.010(3) 0.005(3) 0.012(3)
C26 0.029(3) 0.041(4) 0.032(3) 0.014(3) 0.016(3) 0.020(3)
C27 0.033(3) 0.032(3) 0.028(3) 0.008(3) 0.010(3) 0.018(3)
C28 0.034(3) 0.026(3) 0.020(3) 0.009(2) 0.011(2) 0.018(3)
C29 0.028(3) 0.027(3) 0.026(3) 0.007(2) 0.009(2) 0.018(3)
C30 0.036(3) 0.026(3) 0.030(3) 0.003(3) 0.010(3) 0.016(3)
C31 0.036(4) 0.031(3) 0.035(4) 0.002(3) 0.008(3) 0.010(3)
C32 0.031(3) 0.028(3) 0.056(4) 0.018(3) 0.016(3) 0.014(3)
C33 0.038(3) 0.038(3) 0.037(4) 0.023(3) 0.023(3) 0.024(3)
C34 0.031(3) 0.030(3) 0.026(3) 0.007(3) 0.010(3) 0.017(3)
C35 0.038(3) 0.042(3) 0.031(3) 0.019(3) 0.018(3) 0.023(3)
C36 0.043(4) 0.042(4) 0.042(4) 0.029(3) 0.021(3) 0.029(3)
C37 0.048(4) 0.035(3) 0.055(4) 0.022(3) 0.029(3) 0.024(3)
C38 0.033(3) 0.033(3) 0.037(4) 0.013(3) 0.013(3) 0.021(3)
C39 0.034(3) 0.025(3) 0.024(3) 0.005(2) 0.008(3) 0.014(3)
C40 0.046(4) 0.094(6) 0.052(4) 0.047(4) 0.032(4) 0.048(4)
C41 0.077(6) 0.098(7) 0.027(4) 0.013(5) 0.002(4) -0.040(5)
C42 0.228(12) 0.024(4) 0.052(6) 0.006(4) 0.089(7) 0.025(5)
C43 0.110(6) 0.046(4) 0.035(4) 0.013(3) 0.037(4) 0.024(4)
C44 0.040(3) 0.041(3) 0.029(3) 0.019(3) 0.016(3) 0.023(3)
C45 0.037(4) 0.100(6) 0.054(5) 0.049(4) 0.016(3) 0.012(4)
C46 0.045(4) 0.114(6) 0.064(5) 0.069(5) 0.032(4) 0.052(4)
C47 0.246(13) 0.126(8) 0.120(9) 0.098(7) 0.158(10) 0.156(9)
C48 0.098(6) 0.108(6) 0.066(5) 0.065(5) 0.055(5) 0.085(5)
C49 0.030(3) 0.024(3) 0.023(3) 0.006(2) 0.002(2) 0.015(2)
C50 0.022(3) 0.025(3) 0.023(3) 0.000(2) 0.001(2) 0.011(2)
C51 0.022(3) 0.027(3) 0.029(3) 0.011(3) 0.007(2) 0.012(2)
C52 0.024(3) 0.019(3) 0.028(3) 0.003(2) 0.007(2) 0.009(2)
C53 0.031(3) 0.019(3) 0.024(3) 0.004(2) 0.004(2) 0.012(2)
C54 0.038(3) 0.026(3) 0.019(3) 0.002(3) 0.004(3) 0.013(3)
C55 0.044(4) 0.029(3) 0.024(3) 0.011(3) 0.005(3) 0.013(3)
C56 0.045(4) 0.029(3) 0.035(4) 0.011(3) 0.000(3) 0.019(3)
C57 0.031(3) 0.036(3) 0.036(4) 0.005(3) -0.003(3) 0.018(3)
C58 0.031(3) 0.032(3) 0.026(3) 0.005(3) 0.001(3) 0.012(3)
C59 0.027(3) 0.029(3) 0.021(3) 0.008(2) 0.004(2) 0.018(3)
C60 0.029(3) 0.031(3) 0.029(3) 0.011(3) 0.008(3) 0.015(3)
C61 0.043(4) 0.028(3) 0.040(4) 0.002(3) 0.002(3) 0.019(3)
C62 0.058(4) 0.047(4) 0.031(4) 0.007(3) 0.016(3) 0.037(4)
C63 0.059(4) 0.058(5) 0.041(4) 0.024(3) 0.028(3) 0.044(4)
C64 0.033(3) 0.034(3) 0.037(4) 0.016(3) 0.013(3) 0.018(3)
C65 0.035(3) 0.035(3) 0.024(3) 0.013(3) 0.013(3) 0.025(3)
C66 0.037(3) 0.039(3) 0.029(3) 0.010(3) 0.006(3) 0.027(3)
C67 0.048(4) 0.061(4) 0.030(4) 0.008(3) 0.011(3) 0.040(4)
C68 0.069(5) 0.084(5) 0.024(4) 0.022(4) 0.018(4) 0.060(5)
C69 0.063(5) 0.079(5) 0.040(4) 0.040(4) 0.037(4) 0.056(4)
C70 0.041(4) 0.043(4) 0.042(4) 0.025(3) 0.024(3) 0.030(3)
C71 0.039(3) 0.019(3) 0.025(3) 0.010(2) 0.008(3) 0.015(3)
C72 0.055(4) 0.032(3) 0.030(3) 0.014(3) 0.019(3) 0.025(3)
C73 0.060(4) 0.027(3) 0.035(4) 0.014(3) 0.015(3) 0.025(3)
C74 0.060(4) 0.025(3) 0.032(4) 0.009(3) 0.011(3) 0.030(3)
C75 0.048(4) 0.027(3) 0.031(3) 0.008(3) 0.010(3) 0.025(3)
C76 0.038(3) 0.027(3) 0.023(3) 0.012(2) 0.008(3) 0.019(3)
C77 0.038(3) 0.025(3) 0.019(3) 0.007(2) 0.004(2) 0.020(3)
C78 0.041(3) 0.032(3) 0.017(3) 0.006(2) 0.010(3) 0.020(3)
C79 0.033(3) 0.026(3) 0.027(3) -0.001(3) 0.006(3) 0.013(3)
C80 0.037(3) 0.026(3) 0.034(3) 0.006(3) 0.010(3) 0.014(3)
C81 0.041(4) 0.039(4) 0.053(4) 0.010(3) 0.015(3) 0.017(3)
C82 0.026(3) 0.039(4) 0.043(4) 0.012(3) 0.002(3) 0.015(3)
C83 0.047(4) 0.041(4) 0.047(4) 0.018(3) 0.022(3) 0.032(3)
C84 0.042(3) 0.030(3) 0.026(3) 0.007(3) 0.015(3) 0.020(3)
C85 0.043(4) 0.043(4) 0.028(3) 0.020(3) 0.019(3) 0.027(3)
C86 0.038(3) 0.034(3) 0.028(3) 0.005(3) 0.001(3) 0.016(3)
C87 0.032(3) 0.031(3) 0.028(3) 0.015(3) 0.008(3) 0.015(3)
C88 0.033(4) 0.088(6) 0.050(5) -0.035(4) -0.008(3) 0.023(4)
C89 0.046(4) 0.108(6) 0.040(4) -0.029(4) 0.004(3) 0.022(4)
C90 0.036(4) 0.044(4) 0.028(4) -0.001(3) 0.004(3) 0.014(3)
C91 0.067(5) 0.051(5) 0.055(5) 0.014(4) -0.014(4) -0.001(4)
C92 0.074(6) 0.058(5) 0.064(6) 0.043(5) 0.000(4) -0.004(4)
C93 0.049(5) 0.079(6) 0.041(5) 0.009(4) 0.009(4) 0.000(4)
C94 0.044(4) 0.049(4) 0.041(4) 0.002(3) 0.011(3) 0.026(3)
C95 0.049(4) 0.060(4) 0.043(4) 0.007(4) -0.003(3) 0.024(4)
C96 0.106(8) 0.045(5) 0.099(7) 0.013(5) -0.047(6) 0.029(5)

loop_
_atom_type_symbol
_atom_type_description
_atom_type_scat_dispersion_real
_atom_type_scat_dispersion_imag
_atom_type_scat_source
C C 0.0033 0.0016 'International Tables Vol C Tables 4.2.6.8 and 6.1.1.4'
H H 0.0000 0.0000 'International Tables Vol C Tables 4.2.6.8 and 6.1.1.4'
Si Si 0.0817 0.0704 'International Tables Vol C Tables 4.2.6.8 and 6.1.1.4'
O O 0.0106 0.0060 'International Tables Vol C Tables 4.2.6.8 and 6.1.1.4'

loop_
_geom_angle_atom_site_label_1
_geom_angle_atom_site_label_2
_geom_angle_atom_site_label_3
_geom_angle
O1 Si1 C4 102.3(2)
O1 Si1 C39 113.5(2)
C4 Si1 C39 113.3(2)
O1 Si1 C1 119.0(2)
C4 Si1 C1 91.7(2)
C39 Si1 C1 114.1(2)
O2 Si2 C52 100.5(2)
O2 Si2 C87 102.6(2)
C52 Si2 C87 129.7(2)
O2 Si2 C49 119.1(2)
C52 Si2 C49 91.3(2)
C87 Si2 C49 114.5(2)
C29 O1 Si1 120.9(3)
C77 O2 Si2 124.2(3)
C2 C1 C5 125.7(5)
C2 C1 Si1 107.4(4)
C5 C1 Si1 126.5(4)
C1 C2 C11 124.5(5)
C1 C2 C3 117.4(4)
C11 C2 C3 118.0(4)
C4 C3 C17 125.2(4)
C4 C3 C2 112.9(4)
C17 C3 C2 121.2(4)
C3 C4 C23 134.0(5)
C3 C4 Si1 110.6(4)
C23 C4 Si1 112.7(3)
C6 C5 C10 117.1(5)
C6 C5 C1 119.9(4)
C10 C5 C1 122.9(5)
C7 C6 C5 121.8(5)
C6 C7 C8 119.7(5)
C9 C8 C7 120.1(5)
C8 C9 C10 119.3(5)
C9 C10 C5 122.0(5)
C16 C11 C12 118.5(5)
C16 C11 C2 119.8(5)
C12 C11 C2 121.7(5)
C11 C12 C13 121.0(6)
C14 C13 C12 119.0(6)
C15 C14 C13 120.8(6)
C14 C15 C16 119.6(6)
C15 C16 C11 121.2(5)
C18 C17 C22 117.9(5)
C18 C17 C3 121.2(5)
C22 C17 C3 120.9(5)
C17 C18 C19 121.3(5)
C20 C19 C18 120.2(6)
C21 C20 C19 119.1(6)
C20 C21 C22 120.7(6)
C17 C22 C21 120.8(6)
C24 C23 C28 118.9(5)
C24 C23 C4 123.3(5)
C28 C23 C4 116.0(4)
C25 C24 C23 122.3(5)
C24 C25 C26 119.0(5)
C25 C26 C27 119.8(5)
C28 C27 C26 122.4(5)
C27 C28 C23 117.4(5)
C27 C28 C29 123.0(4)
C23 C28 C29 119.5(4)
O1 C29 C30 105.9(4)
O1 C29 C28 107.1(4)
C30 C29 C28 114.4(4)
O1 C29 C34 108.1(4)
C30 C29 C34 107.3(4)
C28 C29 C34 113.6(4)
C31 C30 C29 109.7(4)
C31 C30 C38 107.0(5)
C29 C30 C38 111.3(4)
C30 C31 C32 111.1(5)
C31 C32 C37 110.0(5)
C31 C32 C33 108.3(4)
C37 C32 C33 109.3(5)
C32 C33 C34 110.1(4)
C35 C34 C33 110.0(4)
C35 C34 C29 109.4(4)
C33 C34 C29 108.6(4)
C36 C35 C34 110.5(4)
C37 C36 C35 111.5(4)
C37 C36 C38 108.8(5)
C35 C36 C38 107.4(4)
C36 C37 C32 109.7(5)
C30 C38 C36 110.3(4)
C40 C39 C46 107.9(5)
C40 C39 Si1 119.5(4)
C46 C39 Si1 114.9(4)
C41 C40 C39 109.9(6)
C41 C40 C48 108.8(6)
C39 C40 C48 109.6(6)
C40 C41 C42 110.2(6)
C41 C42 C43 110.2(9)
C41 C42 C47 108.0(6)
C43 C42 C47 111.3(8)
C44 C43 C42 108.6(5)
C43 C44 C48 109.0(6)
C43 C44 C45 110.3(6)
C48 C44 C45 108.3(5)
C46 C45 C44 110.5(5)
C47 C46 C45 108.9(6)
C47 C46 C39 109.7(6)
C45 C46 C39 110.2(6)
C46 C47 C42 108.9(6)
C44 C48 C40 110.1(5)
C50 C49 C53 126.0(5)
C50 C49 Si2 108.0(4)
C53 C49 Si2 125.7(4)
C49 C50 C59 123.6(5)
C49 C50 C51 116.4(4)
C59 C50 C51 119.6(4)
C52 C51 C65 125.5(5)
C52 C51 C50 113.9(5)
C65 C51 C50 120.0(4)
C51 C52 C71 129.5(5)
C51 C52 Si2 109.9(4)
C71 C52 Si2 114.7(4)
C54 C53 C58 117.2(5)
C54 C53 C49 120.0(5)
C58 C53 C49 122.8(5)
C55 C54 C53 121.7(5)
C56 C55 C54 120.1(6)
C55 C56 C57 119.7(5)
C56 C57 C58 120.5(6)
C57 C58 C53 120.8(6)
C64 C59 C60 118.7(5)
C64 C59 C50 122.0(5)
C60 C59 C50 119.3(5)
C61 C60 C59 120.7(5)
C62 C61 C60 119.6(5)
C63 C62 C61 119.8(5)
C62 C63 C64 121.2(6)
C59 C64 C63 119.9(5)
C70 C65 C66 118.3(5)
C70 C65 C51 122.8(5)
C66 C65 C51 118.9(5)
C67 C66 C65 120.5(6)
C68 C67 C66 119.8(6)
C69 C68 C67 120.3(6)
C68 C69 C70 119.7(6)
C65 C70 C69 121.3(6)
C72 C71 C76 119.8(5)
C72 C71 C52 122.6(5)
C76 C71 C52 116.4(5)
C73 C72 C71 121.9(6)
C74 C73 C72 118.6(5)
C73 C74 C75 120.5(5)
C74 C75 C76 122.1(5)
C75 C76 C71 117.0(5)
C75 C76 C77 122.9(5)
C71 C76 C77 120.2(4)
O2 C77 C76 107.4(4)
O2 C77 C78 109.2(4)
C76 C77 C78 112.1(4)
O2 C77 C84 104.9(4)
C76 C77 C84 116.0(4)
C78 C77 C84 107.0(4)
C86 C78 C79 108.9(4)
C86 C78 C77 110.2(4)
C79 C78 C77 110.0(4)
C80 C79 C78 109.7(4)
C79 C80 C81 109.3(5)
C79 C80 C85 109.0(4)
C81 C80 C85 110.0(4)
C82 C81 C80 109.2(5)
C81 C82 C83 110.0(5)
C81 C82 C86 110.4(5)
C83 C82 C86 107.4(5)
C82 C83 C84 110.1(4)
C85 C84 C83 107.4(5)
C85 C84 C77 109.2(4)
C83 C84 C77 111.9(4)
C84 C85 C80 110.4(4)
C82 C86 C78 110.4(5)
C94 C87 C88 108.9(5)
C94 C87 Si2 118.5(4)
C88 C87 Si2 114.8(4)
C89 C88 C96 108.8(6)
C89 C88 C87 109.5(6)
C96 C88 C87 107.6(6)
C90 C89 C88 111.1(6)
C91 C90 C89 110.4(6)
C91 C90 C95 110.0(6)
C89 C90 C95 106.6(5)
C90 C91 C92 110.5(5)
C93 C92 C96 108.4(6)
C93 C92 C91 109.3(6)
C96 C92 C91 106.6(8)
C94 C93 C92 113.0(6)
C93 C94 C87 107.3(5)
C93 C94 C95 108.5(5)
C87 C94 C95 112.4(5)
C90 C95 C94 110.6(5)
C92 C96 C88 110.4(6)

loop_
_geom_bond_atom_site_label_1
_geom_bond_atom_site_label_2
_geom_bond_distance
Si1 O1 1.651(3)
Si1 C4 1.840(5)
Si1 C39 1.862(6)
Si1 C1 1.875(5)
Si2 O2 1.643(4)
Si2 C52 1.855(6)
Si2 C87 1.871(5)
Si2 C49 1.889(5)
O1 C29 1.470(6)
O2 C77 1.464(6)
C1 C2 1.352(7)
C1 C5 1.485(7)
C2 C11 1.497(7)
C2 C3 1.510(7)
C3 C4 1.364(7)
C3 C17 1.479(7)
C4 C23 1.473(7)
C5 C6 1.388(7)
C5 C10 1.391(7)
C6 C7 1.379(7)
C7 C8 1.383(8)
C8 C9 1.379(8)
C9 C10 1.382(7)
C11 C16 1.382(7)
C11 C12 1.382(7)
C12 C13 1.391(8)
C13 C14 1.380(9)
C14 C15 1.372(8)
C15 C16 1.378(7)
C17 C18 1.376(7)
C17 C22 1.389(7)
C18 C19 1.389(7)
C19 C20 1.377(8)
C20 C21 1.368(8)
C21 C22 1.386(8)
C23 C24 1.389(7)
C23 C28 1.431(7)
C24 C25 1.373(7)
C25 C26 1.382(7)
C26 C27 1.387(7)
C27 C28 1.382(7)
C28 C29 1.541(7)
C29 C30 1.543(7)
C29 C34 1.569(7)
C30 C31 1.524(7)
C30 C38 1.544(7)
C31 C32 1.523(8)
C32 C37 1.529(8)
C32 C33 1.535(7)
C33 C34 1.541(7)
C34 C35 1.530(7)
C35 C36 1.527(7)
C36 C37 1.511(8)
C36 C38 1.544(7)
C39 C40 1.511(8)
C39 C46 1.528(8)
C40 C41 1.488(10)
C40 C48 1.537(9)
C41 C42 1.502(13)
C42 C43 1.513(9)
C42 C47 1.518(14)
C43 C44 1.494(8)
C44 C48 1.509(8)
C44 C45 1.515(8)
C45 C46 1.510(9)
C46 C47 1.503(11)
C49 C50 1.352(7)
C49 C53 1.472(7)
C50 C59 1.492(7)
C50 C51 1.521(7)
C51 C52 1.359(7)
C51 C65 1.493(7)
C52 C71 1.482(7)
C53 C54 1.390(7)
C53 C58 1.403(7)
C54 C55 1.382(7)
C55 C56 1.373(8)
C56 C57 1.377(8)
C57 C58 1.385(8)
C59 C64 1.379(7)
C59 C60 1.390(7)
C60 C61 1.386(7)
C61 C62 1.377(8)
C62 C63 1.359(8)
C63 C64 1.385(7)
C65 C70 1.373(7)
C65 C66 1.397(7)
C66 C67 1.384(8)
C67 C68 1.379(9)
C68 C69 1.367(9)
C69 C70 1.388(8)
C71 C72 1.391(7)
C71 C76 1.418(7)
C72 C73 1.383(7)
C73 C74 1.376(8)
C74 C75 1.389(8)
C75 C76 1.395(7)
C76 C77 1.541(7)
C77 C78 1.543(7)
C77 C84 1.553(7)
C78 C86 1.539(7)
C78 C79 1.539(7)
C79 C80 1.528(7)
C80 C81 1.530(8)
C80 C85 1.536(7)
C81 C82 1.519(8)
C82 C83 1.532(8)
C82 C86 1.532(8)
C83 C84 1.548(7)
C84 C85 1.529(7)
C87 C94 1.496(8)
C87 C88 1.549(8)
C88 C89 1.521(9)
C88 C96 1.535(12)
C89 C90 1.518(8)
C90 C91 1.475(9)
C90 C95 1.518(8)
C91 C92 1.555(9)
C92 C93 1.508(10)
C92 C96 1.514(12)
C93 C94 1.465(9)
C94 C95 1.525(8)
